data_4303587
loop_
_publ_author_name
'Ming-Hua Xie'
'Miao Wang'
'Chuan-De Wu'

_publ_section_title
;
Catalytic Alkenylation of Phenylpyridines with Terminal Alkynes by a
[12]Metallacrown-6 Ruthenium(II) Compound
;
_journal_name_full 'Inorganic Chemistry'
_journal_page_first 10477
_journal_page_last 10479
_journal_paper_doi 10.1021/ic901309b
_journal_volume 48
_journal_year 2009
_chemical_formula_sum 'C12 H36 S12 Zn6'
_chemical_formula_weight 957.35
_chemical_name_systematic
; 
 ? 
;
_space_group_IT_number 14
_symmetry_cell_setting monoclinic
_symmetry_space_group_name_Hall '-P 2yn'
_symmetry_space_group_name_H-M 'P 1 21/n 1'
_atom_sites_solution_hydrogens geom
_atom_sites_solution_primary direct
_atom_sites_solution_secondary difmap
_audit_creation_method SHELXL-97
_cell_angle_alpha 90.00
_cell_angle_beta 94.81(3)
_cell_angle_gamma 90.00
_cell_formula_units_Z 2
_cell_length_a 10.030(2)
_cell_length_b 13.156(3)
_cell_length_c 12.529(3)
_cell_measurement_reflns_used 15652
_cell_measurement_temperature 293(2)
_cell_measurement_theta_max 27.44
_cell_measurement_theta_min 3.10
_cell_volume 1647.4(6)
_computing_cell_refinement 'Siemens SMART & SAINT'
_computing_data_collection 'Siemens SMART'
_computing_data_reduction 'Siemens XPREP'
_computing_molecular_graphics 'Siemens SHELX-97'
_computing_publication_material 'Siemens SHELX-97'
_computing_structure_refinement 'Siemens SHELX-97'
_computing_structure_solution 'Siemens SHELX-97'
_diffrn_ambient_temperature 293(2)
_diffrn_measured_fraction_theta_full 0.995
_diffrn_measured_fraction_theta_max 0.995
_diffrn_measurement_device_type 'Siemens SMART CCD area-detector'
_diffrn_measurement_method '\f and \w'
_diffrn_radiation_monochromator graphite
_diffrn_radiation_source 'fine-focus sealed tube'
_diffrn_radiation_type MoK\a
_diffrn_radiation_wavelength 0.71073
_diffrn_reflns_av_R_equivalents 0.0625
_diffrn_reflns_av_sigmaI/netI 0.0517
_diffrn_reflns_limit_h_max 13
_diffrn_reflns_limit_h_min -12
_diffrn_reflns_limit_k_max 17
_diffrn_reflns_limit_k_min -17
_diffrn_reflns_limit_l_max 16
_diffrn_reflns_limit_l_min -16
_diffrn_reflns_number 15652
_diffrn_reflns_theta_full 27.44
_diffrn_reflns_theta_max 27.44
_diffrn_reflns_theta_min 3.10
_diffrn_standards_decay_% 0
_diffrn_standards_interval_count 0
_diffrn_standards_interval_time .
_diffrn_standards_number 0
_exptl_absorpt_coefficient_mu 5.063
_exptl_absorpt_correction_T_max 0.821
_exptl_absorpt_correction_T_min 0.689
_exptl_absorpt_correction_type empirical
_exptl_absorpt_process_details '(SADABS; Sheldrick, 1996)'
_exptl_crystal_colour Brown
_exptl_crystal_density_diffrn 1.930
_exptl_crystal_density_method 'not measured'
_exptl_crystal_description Bloc
_exptl_crystal_F_000 960
_exptl_crystal_size_max 0.12
_exptl_crystal_size_mid 0.063
_exptl_crystal_size_min 0.039
_refine_diff_density_max 1.721
_refine_diff_density_min -1.560
_refine_diff_density_rms 0.280
_refine_ls_extinction_coef 0.0036(13)
_refine_ls_extinction_expression Fc^*^=kFc[1+0.001xFc^2^\l^3^/sin(2\q)]^-1/4^
_refine_ls_extinction_method SHELXL
_refine_ls_goodness_of_fit_ref 1.081
_refine_ls_hydrogen_treatment constr
_refine_ls_matrix_type full
_refine_ls_number_parameters 137
_refine_ls_number_reflns 3740
_refine_ls_number_restraints 0
_refine_ls_restrained_S_all 1.081
_refine_ls_R_factor_all 0.1063
_refine_ls_R_factor_gt 0.0763
_refine_ls_shift/su_max 0.000
_refine_ls_shift/su_mean 0.000
_refine_ls_structure_factor_coef Fsqd
_refine_ls_weighting_details 'calc w=1/[\s^2^(Fo^2^)+(0.1563P)^2^+14.1200P] where P=(Fo^2^+2Fc^2^)/3'
_refine_ls_weighting_scheme calc
_refine_ls_wR_factor_gt 0.2358
_refine_ls_wR_factor_ref 0.2752
_reflns_number_gt 2618
_reflns_number_total 3740
_reflns_threshold_expression >2sigma(I)
_cod_data_source_file ic901309b_si_002_2.cif
_cod_data_source_block ZnRing
_cod_original_cell_volume 1647.5(6)
_cod_database_code 4303587

loop_
_symmetry_equiv_pos_as_xyz
'x, y, z'
'-x+1/2, y+1/2, -z+1/2'
'-x, -y, -z'
'x-1/2, -y-1/2, z-1/2'

loop_
_atom_site_label
_atom_site_type_symbol
_atom_site_fract_x
_atom_site_fract_y
_atom_site_fract_z
_atom_site_U_iso_or_equiv
_atom_site_adp_type
_atom_site_occupancy
_atom_site_symmetry_multiplicity
_atom_site_calc_flag
_atom_site_refinement_flags
_atom_site_disorder_assembly
_atom_site_disorder_group
Zn1 Zn 0.04252(12) 0.95591(9) 0.75875(9) 0.0333(4) Uani 1 1 d . . .
Zn2 Zn -0.20386(11) 0.86637(9) 0.85498(9) 0.0325(4) Uani 1 1 d . . .
Zn3 Zn 0.24250(11) 1.08721(9) 0.90394(9) 0.0315(4) Uani 1 1 d . . .
S1 S -0.2089(4) 0.7612(3) 1.0045(3) 0.0623(9) Uani 1 1 d . . .
S2 S 0.1079(4) 1.1251(3) 0.7476(3) 0.0604(9) Uani 1 1 d . . .
S3 S -0.1864(4) 0.9794(3) 0.7128(3) 0.0684(10) Uani 1 1 d . . .
S4 S 0.2670(4) 0.9322(3) 0.8173(3) 0.0680(10) Uani 1 1 d . . .
S5 S 0.3680(4) 1.0477(3) 1.0629(3) 0.0627(9) Uani 1 1 d . . .
S6 S -0.0244(4) 0.7883(3) 0.7812(3) 0.0698(11) Uani 1 1 d . . .
C1 C -0.3740(19) 0.7002(14) 0.9981(15) 0.081(5) Uani 1 1 d . . .
H1A H -0.3789 0.6564 1.0589 0.121 Uiso 1 1 calc R . .
H1B H -0.3873 0.6610 0.9335 0.121 Uiso 1 1 calc R . .
H1C H -0.4422 0.7514 0.9985 0.121 Uiso 1 1 calc R . .
C2 C 0.358(2) 0.9662(16) 0.6992(17) 0.094(6) Uani 1 1 d . . .
H2A H 0.3716 0.9062 0.6580 0.141 Uiso 1 1 calc R . .
H2B H 0.4424 0.9959 0.7227 0.141 Uiso 1 1 calc R . .
H2C H 0.3055 1.0142 0.6556 0.141 Uiso 1 1 calc R . .
C3 C 0.358(2) 0.9112(14) 1.0940(16) 0.094(6) Uani 1 1 d . . .
H3A H 0.4103 0.8972 1.1599 0.140 Uiso 1 1 calc R . .
H3B H 0.3911 0.8723 1.0372 0.140 Uiso 1 1 calc R . .
H3C H 0.2661 0.8931 1.1012 0.140 Uiso 1 1 calc R . .
C4 C -0.030(2) 1.2073(16) 0.7814(17) 0.097(6) Uani 1 1 d . . .
H4A H -0.0855 1.2231 0.7175 0.145 Uiso 1 1 calc R . .
H4B H 0.0059 1.2690 0.8132 0.145 Uiso 1 1 calc R . .
H4C H -0.0818 1.1728 0.8312 0.145 Uiso 1 1 calc R . .
C5 C -0.221(3) 0.902(2) 0.5936(16) 0.121(9) Uani 1 1 d . . .
H5A H -0.3138 0.9076 0.5692 0.182 Uiso 1 1 calc R . .
H5B H -0.1994 0.8325 0.6102 0.182 Uiso 1 1 calc R . .
H5C H -0.1672 0.9255 0.5385 0.182 Uiso 1 1 calc R . .
C6 C 0.076(2) 0.7327(17) 0.8878(17) 0.095(6) Uani 1 1 d . . .
H6A H 0.1514 0.6997 0.8603 0.143 Uiso 1 1 calc R . .
H6B H 0.0244 0.6836 0.9232 0.143 Uiso 1 1 calc R . .
H6C H 0.1070 0.7845 0.9378 0.143 Uiso 1 1 calc R . .

loop_
_atom_site_aniso_label
_atom_site_aniso_U_11
_atom_site_aniso_U_22
_atom_site_aniso_U_33
_atom_site_aniso_U_23
_atom_site_aniso_U_13
_atom_site_aniso_U_12
Zn1 0.0384(7) 0.0314(6) 0.0302(6) -0.0021(4) 0.0046(5) -0.0047(4)
Zn2 0.0346(6) 0.0340(7) 0.0289(6) 0.0005(4) 0.0029(5) -0.0049(4)
Zn3 0.0331(6) 0.0304(6) 0.0306(6) 0.0006(4) 0.0016(5) -0.0001(4)
S1 0.071(2) 0.058(2) 0.059(2) 0.0033(16) 0.0084(17) -0.0003(17)
S2 0.067(2) 0.0543(19) 0.059(2) 0.0033(15) 0.0005(17) -0.0017(16)
S3 0.069(2) 0.075(3) 0.060(2) 0.0100(18) -0.0018(18) -0.0108(19)
S4 0.073(2) 0.056(2) 0.074(2) -0.0015(17) 0.001(2) 0.0014(17)
S5 0.0539(19) 0.069(2) 0.065(2) 0.0101(17) 0.0037(17) 0.0017(16)
S6 0.084(3) 0.058(2) 0.071(2) -0.0109(18) 0.026(2) -0.0081(19)
C1 0.097(13) 0.071(10) 0.076(10) -0.008(8) 0.011(9) -0.016(9)
C2 0.100(14) 0.084(13) 0.100(14) -0.026(11) 0.029(11) -0.008(11)
C3 0.130(17) 0.067(11) 0.086(12) 0.017(9) 0.024(12) -0.014(11)
C4 0.092(14) 0.087(13) 0.105(14) -0.009(11) -0.027(12) 0.017(11)
C5 0.14(2) 0.15(2) 0.066(11) 0.002(12) -0.029(13) -0.062(18)
C6 0.093(13) 0.091(14) 0.106(15) 0.013(11) 0.032(12) -0.004(11)

loop_
_atom_type_symbol
_atom_type_description
_atom_type_scat_dispersion_real
_atom_type_scat_dispersion_imag
_atom_type_scat_source
C C 0.0033 0.0016 'International Tables Vol C Tables 4.2.6.8 and 6.1.1.4'
H H 0.0000 0.0000 'International Tables Vol C Tables 4.2.6.8 and 6.1.1.4'
Zn Zn 0.2839 1.4301 'International Tables Vol C Tables 4.2.6.8 and 6.1.1.4'
S S 0.1246 0.1234 'International Tables Vol C Tables 4.2.6.8 and 6.1.1.4'

loop_
_geom_angle_atom_site_label_1
_geom_angle_atom_site_label_2
_geom_angle_atom_site_label_3
_geom_angle
_geom_angle_site_symmetry_1
_geom_angle_site_symmetry_3
_geom_angle_publ_flag
S2 Zn1 S6 176.41(14) . . ?
S2 Zn1 S4 82.95(14) . . ?
S6 Zn1 S4 96.66(16) . . ?
S2 Zn1 S3 97.73(15) . . ?
S6 Zn1 S3 82.40(16) . . ?
S4 Zn1 S3 175.91(15) . . ?
S2 Zn1 Zn2 129.02(11) . . ?
S6 Zn1 Zn2 48.73(11) . . ?
S4 Zn1 Zn2 127.80(12) . . ?
S3 Zn1 Zn2 48.89(10) . . ?
S2 Zn1 Zn3 48.24(9) . . ?
S6 Zn1 Zn3 129.23(12) . . ?
S4 Zn1 Zn3 48.13(11) . . ?
S3 Zn1 Zn3 129.86(12) . . ?
Zn2 Zn1 Zn3 118.88(5) . . ?
S5 Zn2 S6 174.91(15) 3_577 . ?
S5 Zn2 S1 82.43(14) 3_577 . ?
S6 Zn2 S1 97.28(15) . . ?
S5 Zn2 S3 97.46(16) 3_577 . ?
S6 Zn2 S3 82.43(16) . . ?
S1 Zn2 S3 175.57(15) . . ?
S5 Zn2 Zn1 127.86(11) 3_577 . ?
S6 Zn2 Zn1 48.70(10) . . ?
S1 Zn2 Zn1 127.92(11) . . ?
S3 Zn2 Zn1 48.96(11) . . ?
S5 Zn2 Zn3 47.57(10) 3_577 3_577 ?
S6 Zn2 Zn3 129.02(12) . 3_577 ?
S1 Zn2 Zn3 47.90(10) . 3_577 ?
S3 Zn2 Zn3 129.27(12) . 3_577 ?
Zn1 Zn2 Zn3 118.12(5) . 3_577 ?
S5 Zn3 S4 97.62(15) . . ?
S5 Zn3 S2 177.51(15) . . ?
S4 Zn3 S2 82.68(14) . . ?
S5 Zn3 S1 81.97(14) . 3_577 ?
S4 Zn3 S1 177.00(15) . 3_577 ?
S2 Zn3 S1 97.60(14) . 3_577 ?
S5 Zn3 Zn1 130.71(11) . . ?
S4 Zn3 Zn1 48.04(11) . . ?
S2 Zn3 Zn1 47.99(10) . . ?
S1 Zn3 Zn1 130.32(11) 3_577 . ?
S5 Zn3 Zn2 47.18(11) . 3_577 ?
S4 Zn3 Zn2 130.14(12) . 3_577 ?
S2 Zn3 Zn2 130.98(11) . 3_577 ?
S1 Zn3 Zn2 47.72(9) 3_577 3_577 ?
Zn1 Zn3 Zn2 123.00(5) . 3_577 ?
C1 S1 Zn2 107.7(6) . . ?
C1 S1 Zn3 103.2(6) . 3_577 ?
Zn2 S1 Zn3 84.38(13) . 3_577 ?
C4 S2 Zn1 109.2(8) . . ?
C4 S2 Zn3 109.0(7) . . ?
Zn1 S2 Zn3 83.77(13) . . ?
C5 S3 Zn2 104.5(8) . . ?
C5 S3 Zn1 104.1(9) . . ?
Zn2 S3 Zn1 82.14(13) . . ?
C2 S4 Zn1 104.0(7) . . ?
C2 S4 Zn3 103.8(6) . . ?
Zn1 S4 Zn3 83.84(14) . . ?
C3 S5 Zn2 109.1(7) . 3_577 ?
C3 S5 Zn3 111.3(7) . . ?
Zn2 S5 Zn3 85.25(13) 3_577 . ?
C6 S6 Zn1 109.4(8) . . ?
C6 S6 Zn2 107.1(7) . . ?
Zn1 S6 Zn2 82.57(14) . . ?

loop_
_geom_bond_atom_site_label_1
_geom_bond_atom_site_label_2
_geom_bond_distance
_geom_bond_site_symmetry_2
_geom_bond_publ_flag
Zn1 S2 2.328(4) . ?
Zn1 S6 2.329(4) . ?
Zn1 S4 2.330(4) . ?
Zn1 S3 2.340(4) . ?
Zn1 Zn2 3.0737(18) . ?
Zn1 Zn3 3.1152(17) . ?
Zn2 S5 2.309(4) 3_577 ?
Zn2 S6 2.330(4) . ?
Zn2 S1 2.332(4) . ?
Zn2 S3 2.338(4) . ?
Zn2 Zn3 3.1374(17) 3_577 ?
Zn3 S5 2.324(4) . ?
Zn3 S4 2.333(4) . ?
Zn3 S2 2.337(4) . ?
Zn3 S1 2.339(4) 3_577 ?
Zn3 Zn2 3.1374(17) 3_577 ?
S1 C1 1.836(18) . ?
S1 Zn3 2.339(4) 3_577 ?
S2 C4 1.83(2) . ?
S3 C5 1.82(2) . ?
S4 C2 1.85(2) . ?
S5 C3 1.842(18) . ?
S5 Zn2 2.309(4) 3_577 ?
S6 C6 1.76(2) . ?
